data_1545730
loop_
_publ_author_name
'Reiners, Matthias'
'Maekawa, Miyuki'
'Daniliuc, Constantin G.'
'Freytag, Matthias'
'Jones, Peter G.'
'White, Peter S.'
'Hohenberger, Johannes'
'Sutter, J\"org'
'Meyer, Karsten'
'Maron, Laurent'
'Walter, Marc D.'

_publ_section_title
;
 Reactivity studies on [Cp&#x2032;Fe(\m-I)]2: nitrido-, sulfido- and
 diselenide iron complexes derived from pseudohalide activation
;
_journal_name_full 'Chem. Sci.'
_journal_paper_doi 10.1039/C7SC00570A
_journal_year 2017
_chemical_formula_sum 'C36 H58 Fe2 N2 O2'
_chemical_formula_weight 662.54
_chemical_name_systematic
; 
 ? 
;
_space_group_IT_number 14
_symmetry_cell_setting monoclinic
_symmetry_space_group_name_Hall '-P 2yn'
_symmetry_space_group_name_H-M 'P 1 21/n 1'
_atom_sites_solution_hydrogens geom
_atom_sites_solution_primary direct
_atom_sites_solution_secondary difmap
_audit_creation_method SHELXL-97
_audit_update_record
;
2017-02-06 deposited with the CCDC.
2017-03-30 downloaded from the CCDC.
;
_cell_angle_alpha 90.00
_cell_angle_beta 91.346(2)
_cell_angle_gamma 90.00
_cell_formula_units_Z 2
_cell_length_a 10.3424(4)
_cell_length_b 9.2633(2)
_cell_length_c 18.3885(6)
_cell_measurement_reflns_used 10454
_cell_measurement_temperature 100(2)
_cell_measurement_theta_max 75.5782
_cell_measurement_theta_min 4.2724
_cell_volume 1761.22(10)
_computing_cell_refinement
; 
CrysAlisPro, Oxford Diffraction Ltd., 
Version 1.171.33.55 (release 05-01-2010 CrysAlis171 .NET) 
(compiled Jan  5 2010,16:28:46) 
;
_computing_data_collection
; 
CrysAlisPro, Oxford Diffraction Ltd., 
Version 1.171.33.55 (release 05-01-2010 CrysAlis171 .NET) 
(compiled Jan  5 2010,16:28:46) 
;
_computing_data_reduction
; 
CrysAlisPro, Oxford Diffraction Ltd., 
Version 1.171.33.55 (release 05-01-2010 CrysAlis171 .NET) 
(compiled Jan  5 2010,16:28:46) 
;
_computing_molecular_graphics 'BRUKER XP'
_computing_publication_material SHELXL-97
_computing_structure_refinement 'SHELXL-97 (Sheldrick, 1997)'
_computing_structure_solution 'SHELXS-97 (Sheldrick, 1990)'
_diffrn_ambient_temperature 100(2)
_diffrn_detector_area_resol_mean 10.3543
_diffrn_measured_fraction_theta_full 1.000
_diffrn_measured_fraction_theta_max 0.996
_diffrn_measurement_device_type 'Oxford Diffraction Xcalibur, Atlas, Nova'
_diffrn_measurement_method '\w scans'
_diffrn_radiation_monochromator mirror
_diffrn_radiation_source 'Nova (Cu) X-ray Source'
_diffrn_radiation_type 'Cu K\a'
_diffrn_radiation_wavelength 1.54184
_diffrn_reflns_av_R_equivalents 0.0335
_diffrn_reflns_av_sigmaI/netI 0.0237
_diffrn_reflns_limit_h_max 12
_diffrn_reflns_limit_h_min -12
_diffrn_reflns_limit_k_max 11
_diffrn_reflns_limit_k_min -9
_diffrn_reflns_limit_l_max 23
_diffrn_reflns_limit_l_min -21
_diffrn_reflns_number 17685
_diffrn_reflns_theta_full 72.50
_diffrn_reflns_theta_max 75.76
_diffrn_reflns_theta_min 4.81
_exptl_absorpt_coefficient_mu 6.839
_exptl_absorpt_correction_T_max 0.7261
_exptl_absorpt_correction_T_min 0.6460
_exptl_absorpt_correction_type multi-scan
_exptl_absorpt_process_details
; 
CrysAlisPro, Oxford Diffraction Ltd., 
Version 1.171.33.55 (release 05-01-2010 CrysAlis171 .NET) 
(compiled Jan  5 2010,16:28:46) 
;
_exptl_crystal_colour green
_exptl_crystal_density_diffrn 1.249
_exptl_crystal_density_method 'not measured'
_exptl_crystal_description prism
_exptl_crystal_F_000 712
_exptl_crystal_size_max 0.07
_exptl_crystal_size_mid 0.05
_exptl_crystal_size_min 0.05
_refine_diff_density_max 0.237
_refine_diff_density_min -0.370
_refine_diff_density_rms 0.047
_refine_ls_extinction_method none
_refine_ls_goodness_of_fit_ref 1.078
_refine_ls_hydrogen_treatment constr
_refine_ls_matrix_type full
_refine_ls_number_parameters 199
_refine_ls_number_reflns 3658
_refine_ls_number_restraints 0
_refine_ls_restrained_S_all 1.078
_refine_ls_R_factor_all 0.0302
_refine_ls_R_factor_gt 0.0269
_refine_ls_shift/su_max 0.001
_refine_ls_shift/su_mean 0.000
_refine_ls_structure_factor_coef Fsqd
_refine_ls_weighting_details 'calc w=1/[\s^2^(Fo^2^)+(0.0460P)^2^+0.0000P] where P=(Fo^2^+2Fc^2^)/3'
_refine_ls_weighting_scheme calc
_refine_ls_wR_factor_gt 0.0692
_refine_ls_wR_factor_ref 0.0702
_reflns_number_gt 3290
_reflns_number_total 3658
_reflns_threshold_expression >2sigma(I)
_cod_data_source_file c7sc00570a2.cif
_cod_data_source_block mima21
_cod_original_sg_symbol_H-M 'P 21/n'
_cod_database_code 1545730

loop_
_symmetry_equiv_pos_as_xyz
'x, y, z'
'-x+1/2, y+1/2, -z+1/2'
'-x, -y, -z'
'x-1/2, -y-1/2, z-1/2'

loop_
_atom_site_label
_atom_site_type_symbol
_atom_site_fract_x
_atom_site_fract_y
_atom_site_fract_z
_atom_site_U_iso_or_equiv
_atom_site_adp_type
_atom_site_occupancy
_atom_site_symmetry_multiplicity
_atom_site_calc_flag
_atom_site_refinement_flags
Fe Fe 0.439839(19) 0.41832(2) 0.561056(11) 0.01456(8) Uani 1 1 d .
O O 0.46422(11) 0.17712(12) 0.37647(7) 0.0312(3) Uani 1 1 d .
N N 0.50056(12) 0.37076(13) 0.45892(6) 0.0200(2) Uani 1 1 d .
C1 C 0.30089(12) 0.24700(13) 0.60935(7) 0.0144(2) Uani 1 1 d .
C2 C 0.28677(12) 0.38578(13) 0.64552(7) 0.0144(2) Uani 1 1 d .
C3 C 0.40996(12) 0.41663(13) 0.67984(7) 0.0141(2) Uani 1 1 d .
H3 H 0.4285 0.4998 0.7085 0.017 Uiso 1 1 calc R
C4 C 0.50013(12) 0.30558(13) 0.66498(7) 0.0141(2) Uani 1 1 d .
C5 C 0.43177(12) 0.20202(13) 0.62252(7) 0.0146(2) Uani 1 1 d .
H5 H 0.4678 0.1146 0.6051 0.018 Uiso 1 1 calc R
C6 C 0.20560(13) 0.15250(14) 0.56474(7) 0.0176(3) Uani 1 1 d .
C7 C 0.26862(15) 0.00625(15) 0.54670(8) 0.0242(3) Uani 1 1 d .
H7A H 0.2976 -0.0411 0.5919 0.036 Uiso 1 1 calc R
H7B H 0.3430 0.0223 0.5156 0.036 Uiso 1 1 calc R
H7C H 0.2053 -0.0553 0.5211 0.036 Uiso 1 1 calc R
C8 C 0.16561(14) 0.22111(16) 0.49117(8) 0.0222(3) Uani 1 1 d .
H8A H 0.0988 0.1616 0.4673 0.033 Uiso 1 1 calc R
H8B H 0.2411 0.2270 0.4601 0.033 Uiso 1 1 calc R
H8C H 0.1315 0.3183 0.4994 0.033 Uiso 1 1 calc R
C9 C 0.08500(14) 0.11693(17) 0.60877(8) 0.0244(3) Uani 1 1 d .
H9A H 0.1114 0.0689 0.6542 0.037 Uiso 1 1 calc R
H9B H 0.0279 0.0529 0.5802 0.037 Uiso 1 1 calc R
H9C H 0.0389 0.2064 0.6199 0.037 Uiso 1 1 calc R
C10 C 0.17073(12) 0.48544(14) 0.66024(7) 0.0159(2) Uani 1 1 d .
C11 C 0.21830(13) 0.63884(14) 0.67965(8) 0.0218(3) Uani 1 1 d .
H11A H 0.2717 0.6757 0.6405 0.033 Uiso 1 1 calc R
H11B H 0.2697 0.6357 0.7251 0.033 Uiso 1 1 calc R
H11C H 0.1437 0.7025 0.6857 0.033 Uiso 1 1 calc R
C12 C 0.09999(13) 0.42836(14) 0.72719(8) 0.0195(3) Uani 1 1 d .
H12A H 0.0302 0.4950 0.7394 0.029 Uiso 1 1 calc R
H12B H 0.1613 0.4207 0.7685 0.029 Uiso 1 1 calc R
H12C H 0.0635 0.3330 0.7162 0.029 Uiso 1 1 calc R
C13 C 0.07490(14) 0.50366(16) 0.59605(8) 0.0230(3) Uani 1 1 d .
H13A H 0.0083 0.5739 0.6089 0.034 Uiso 1 1 calc R
H13B H 0.0341 0.4106 0.5848 0.034 Uiso 1 1 calc R
H13C H 0.1210 0.5382 0.5535 0.034 Uiso 1 1 calc R
C14 C 0.64056(12) 0.30054(14) 0.69178(7) 0.0164(2) Uani 1 1 d .
C15 C 0.64462(13) 0.29701(15) 0.77532(8) 0.0209(3) Uani 1 1 d .
H15A H 0.5993 0.3816 0.7941 0.031 Uiso 1 1 calc R
H15B H 0.7348 0.2983 0.7929 0.031 Uiso 1 1 calc R
H15C H 0.6024 0.2089 0.7922 0.031 Uiso 1 1 calc R
C16 C 0.71323(14) 0.43525(16) 0.66656(9) 0.0249(3) Uani 1 1 d .
H16A H 0.7143 0.4371 0.6133 0.037 Uiso 1 1 calc R
H16B H 0.8022 0.4328 0.6861 0.037 Uiso 1 1 calc R
H16C H 0.6696 0.5219 0.6842 0.037 Uiso 1 1 calc R
C17 C 0.70850(13) 0.16633(16) 0.66234(8) 0.0237(3) Uani 1 1 d .
H17A H 0.6636 0.0794 0.6787 0.036 Uiso 1 1 calc R
H17B H 0.7984 0.1644 0.6805 0.036 Uiso 1 1 calc R
H17C H 0.7070 0.1693 0.6091 0.036 Uiso 1 1 calc R
C18 C 0.48269(13) 0.27319(14) 0.41776(8) 0.0193(3) Uani 1 1 d .

loop_
_atom_site_aniso_label
_atom_site_aniso_U_11
_atom_site_aniso_U_22
_atom_site_aniso_U_33
_atom_site_aniso_U_23
_atom_site_aniso_U_13
_atom_site_aniso_U_12
Fe 0.01689(11) 0.01504(11) 0.01185(11) 0.00138(7) 0.00221(7) -0.00208(7)
O 0.0295(6) 0.0290(5) 0.0353(6) -0.0157(5) 0.0027(5) -0.0015(5)
N 0.0271(6) 0.0173(5) 0.0160(5) -0.0003(4) 0.0056(4) -0.0036(4)
C1 0.0147(6) 0.0154(5) 0.0131(6) 0.0012(4) 0.0007(4) -0.0025(5)
C2 0.0147(6) 0.0163(5) 0.0123(6) 0.0007(5) 0.0018(4) -0.0007(5)
C3 0.0148(6) 0.0157(5) 0.0119(6) -0.0003(4) 0.0011(4) -0.0004(4)
C4 0.0145(6) 0.0157(5) 0.0121(6) 0.0025(4) 0.0007(4) -0.0004(5)
C5 0.0157(6) 0.0142(5) 0.0141(6) 0.0013(4) 0.0018(4) -0.0001(4)
C6 0.0175(6) 0.0196(6) 0.0157(6) -0.0014(5) -0.0014(5) -0.0041(5)
C7 0.0266(7) 0.0197(6) 0.0263(7) -0.0055(5) -0.0038(6) -0.0036(5)
C8 0.0223(7) 0.0272(7) 0.0168(6) -0.0014(5) -0.0032(5) -0.0022(5)
C9 0.0215(7) 0.0288(7) 0.0229(7) -0.0031(6) 0.0018(5) -0.0112(6)
C10 0.0146(6) 0.0172(6) 0.0159(6) 0.0002(5) 0.0005(5) 0.0014(5)
C11 0.0195(6) 0.0172(6) 0.0288(7) -0.0017(5) 0.0045(5) 0.0025(5)
C12 0.0182(6) 0.0224(6) 0.0179(6) 0.0006(5) 0.0044(5) 0.0026(5)
C13 0.0213(6) 0.0291(7) 0.0185(7) 0.0015(5) -0.0020(5) 0.0066(6)
C14 0.0127(6) 0.0177(6) 0.0187(6) 0.0005(5) -0.0007(5) -0.0008(5)
C15 0.0190(6) 0.0242(6) 0.0192(7) 0.0001(5) -0.0049(5) 0.0005(5)
C16 0.0165(6) 0.0278(7) 0.0302(8) 0.0069(6) -0.0021(5) -0.0055(5)
C17 0.0167(6) 0.0263(7) 0.0281(7) -0.0038(6) 0.0000(5) 0.0045(5)
C18 0.0191(6) 0.0187(6) 0.0204(7) 0.0024(5) 0.0066(5) 0.0013(5)

loop_
_atom_type_symbol
_atom_type_description
_atom_type_scat_dispersion_real
_atom_type_scat_dispersion_imag
_atom_type_scat_source
C C 0.0181 0.0091 'International Tables Vol C Tables 4.2.6.8 and 6.1.1.4'
H H 0.0000 0.0000 'International Tables Vol C Tables 4.2.6.8 and 6.1.1.4'
N N 0.0311 0.0180 'International Tables Vol C Tables 4.2.6.8 and 6.1.1.4'
O O 0.0492 0.0322 'International Tables Vol C Tables 4.2.6.8 and 6.1.1.4'
Fe Fe -1.1336 3.1974 'International Tables Vol C Tables 4.2.6.8 and 6.1.1.4'

loop_
_geom_angle_atom_site_label_1
_geom_angle_atom_site_label_2
_geom_angle_atom_site_label_3
_geom_angle
_geom_angle_site_symmetry_1
_geom_angle_site_symmetry_3
N Fe N 86.65(5) . 3_666
N Fe C3 163.56(5) . .
N Fe C3 103.26(5) 3_666 .
N Fe C4 126.52(5) . .
N Fe C4 120.46(5) 3_666 .
C3 Fe C4 37.05(4) . .
N Fe C2 146.85(5) . .
N Fe C2 117.40(5) 3_666 .
C3 Fe C2 37.43(4) . .
C4 Fe C2 62.64(5) . .
N Fe C5 106.21(5) . .
N Fe C5 156.42(5) 3_666 .
C3 Fe C5 60.13(4) . .
C4 Fe C5 36.18(4) . .
C2 Fe C5 60.89(4) . .
N Fe C1 114.15(5) . .
N Fe C1 153.27(5) 3_666 .
C3 Fe C1 61.15(4) . .
C4 Fe C1 61.45(4) . .
C2 Fe C1 36.92(4) . .
C5 Fe C1 35.98(4) . .
C18 N Fe 134.57(10) . .
C18 N Fe 129.94(10) . 3_666
Fe N Fe 93.35(5) . 3_666
C5 C1 C2 106.51(11) . .
C5 C1 C6 121.02(11) . .
C2 C1 C6 132.47(11) . .
C5 C1 Fe 70.95(7) . .
C2 C1 Fe 69.04(7) . .
C6 C1 Fe 125.21(8) . .
C3 C2 C1 106.18(11) . .
C3 C2 C10 119.28(11) . .
C1 C2 C10 134.02(11) . .
C3 C2 Fe 69.38(7) . .
C1 C2 Fe 74.04(7) . .
C10 C2 Fe 126.87(9) . .
C4 C3 C2 110.55(11) . .
C4 C3 Fe 72.99(7) . .
C2 C3 Fe 73.20(7) . .
C5 C4 C3 105.98(11) . .
C5 C4 C14 128.15(11) . .
C3 C4 C14 125.85(11) . .
C5 C4 Fe 73.83(7) . .
C3 C4 Fe 69.96(7) . .
C14 C4 Fe 122.10(8) . .
C4 C5 C1 110.74(11) . .
C4 C5 Fe 69.98(7) . .
C1 C5 Fe 73.07(7) . .
C9 C6 C1 110.98(11) . .
C9 C6 C8 110.23(11) . .
C1 C6 C8 112.82(11) . .
C9 C6 C7 106.08(12) . .
C1 C6 C7 110.20(11) . .
C8 C6 C7 106.21(11) . .
C13 C10 C12 110.04(11) . .
C13 C10 C11 105.88(11) . .
C12 C10 C11 106.63(11) . .
C13 C10 C2 114.98(11) . .
C12 C10 C2 108.72(10) . .
C11 C10 C2 110.27(10) . .
C4 C14 C17 110.61(11) . .
C4 C14 C16 110.33(11) . .
C17 C14 C16 108.73(11) . .
C4 C14 C15 109.12(11) . .
C17 C14 C15 109.50(11) . .
C16 C14 C15 108.51(12) . .
O C18 N 179.36(18) . .

loop_
_geom_bond_atom_site_label_1
_geom_bond_atom_site_label_2
_geom_bond_distance
_geom_bond_site_symmetry_2
Fe N 2.0424(12) .
Fe N 2.0840(12) 3_666
Fe C3 2.2132(12) .
Fe C4 2.2529(12) .
Fe C2 2.2638(12) .
Fe C5 2.3029(12) .
Fe C1 2.3307(12) .
O C18 1.1824(19) .
N C18 1.1905(19) .
N Fe 2.0840(12) 3_666
C1 C5 1.4315(18) .
C1 C2 1.4564(17) .
C1 C6 1.5403(17) .
C2 C3 1.4371(17) .
C2 C10 1.5431(17) .
C3 C4 1.4194(17) .
C4 C5 1.4155(18) .
C4 C14 1.5234(17) .
C6 C9 1.5385(19) .
C6 C8 1.5425(18) .
C6 C7 1.5428(19) .
C10 C13 1.5328(18) .
C10 C12 1.5403(18) .
C10 C11 1.5429(18) .
C14 C17 1.5330(19) .
C14 C16 1.5341(18) .
C14 C15 1.5362(18) .

loop_
_geom_torsion_atom_site_label_1
_geom_torsion_atom_site_label_2
_geom_torsion_atom_site_label_3
_geom_torsion_atom_site_label_4
_geom_torsion
_geom_torsion_site_symmetry_1
_geom_torsion_site_symmetry_4
N Fe N C18 -163.82(18) 3_666 .
C3 Fe N C18 68.4(2) . .
C4 Fe N C18 70.12(17) . .
C2 Fe N C18 -24.9(2) . .
C5 Fe N C18 36.29(16) . .
C1 Fe N C18 -1.23(17) . .
N Fe N Fe 0.0 3_666 3_666
C3 Fe N Fe -127.81(15) . 3_666
C4 Fe N Fe -126.05(5) . 3_666
C2 Fe N Fe 138.89(7) . 3_666
C5 Fe N Fe -159.89(4) . 3_666
C1 Fe N Fe 162.59(4) . 3_666
N Fe C1 C5 84.44(8) . .
N Fe C1 C5 -137.16(10) 3_666 .
C3 Fe C1 C5 -77.93(8) . .
C4 Fe C1 C5 -35.46(7) . .
C2 Fe C1 C5 -117.02(11) . .
N Fe C1 C2 -158.54(7) . .
N Fe C1 C2 -20.14(14) 3_666 .
C3 Fe C1 C2 39.09(7) . .
C4 Fe C1 C2 81.56(8) . .
C5 Fe C1 C2 117.02(11) . .
N Fe C1 C6 -30.62(12) . .
N Fe C1 C6 107.78(13) 3_666 .
C3 Fe C1 C6 167.01(12) . .
C4 Fe C1 C6 -150.52(12) . .
C2 Fe C1 C6 127.92(14) . .
C5 Fe C1 C6 -115.06(13) . .
C5 C1 C2 C3 -0.89(14) . .
C6 C1 C2 C3 178.57(13) . .
Fe C1 C2 C3 -62.33(8) . .
C5 C1 C2 C10 -172.30(13) . .
C6 C1 C2 C10 7.2(2) . .
Fe C1 C2 C10 126.27(15) . .
C5 C1 C2 Fe 61.44(9) . .
C6 C1 C2 Fe -119.11(14) . .
N Fe C2 C3 152.29(9) . .
N Fe C2 C3 -75.38(8) 3_666 .
C4 Fe C2 C3 36.63(7) . .
C5 Fe C2 C3 77.86(7) . .
C1 Fe C2 C3 114.67(10) . .
N Fe C2 C1 37.62(12) . .
N Fe C2 C1 169.95(7) 3_666 .
C3 Fe C2 C1 -114.67(10) . .
C4 Fe C2 C1 -78.04(8) . .
C5 Fe C2 C1 -36.81(7) . .
N Fe C2 C10 -95.93(13) . .
N Fe C2 C10 36.40(12) 3_666 .
C3 Fe C2 C10 111.78(13) . .
C4 Fe C2 C10 148.41(12) . .
C5 Fe C2 C10 -170.36(12) . .
C1 Fe C2 C10 -133.55(14) . .
C1 C2 C3 C4 1.54(14) . .
C10 C2 C3 C4 174.47(11) . .
Fe C2 C3 C4 -63.93(9) . .
C1 C2 C3 Fe 65.47(8) . .
C10 C2 C3 Fe -121.60(11) . .
N Fe C3 C4 2.3(2) . .
N Fe C3 C4 -123.53(8) 3_666 .
C2 Fe C3 C4 118.42(10) . .
C5 Fe C3 C4 38.36(7) . .
C1 Fe C3 C4 79.86(8) . .
N Fe C3 C2 -116.08(17) . .
N Fe C3 C2 118.05(7) 3_666 .
C4 Fe C3 C2 -118.42(10) . .
C5 Fe C3 C2 -80.05(8) . .
C1 Fe C3 C2 -38.55(7) . .
C2 C3 C4 C5 -1.57(14) . .
Fe C3 C4 C5 -65.62(9) . .
C2 C3 C4 C14 179.79(11) . .
Fe C3 C4 C14 115.74(12) . .
C2 C3 C4 Fe 64.05(9) . .
N Fe C4 C5 -64.91(9) . .
N Fe C4 C5 -175.47(7) 3_666 .
C3 Fe C4 C5 114.26(10) . .
C2 Fe C4 C5 77.26(8) . .
C1 Fe C4 C5 35.27(7) . .
N Fe C4 C3 -179.18(7) . .
N Fe C4 C3 70.27(8) 3_666 .
C2 Fe C4 C3 -37.00(7) . .
C5 Fe C4 C3 -114.26(10) . .
C1 Fe C4 C3 -79.00(8) . .
N Fe C4 C14 60.35(12) . .
N Fe C4 C14 -50.20(11) 3_666 .
C3 Fe C4 C14 -120.47(13) . .
C2 Fe C4 C14 -157.47(11) . .
C5 Fe C4 C14 125.26(13) . .
C1 Fe C4 C14 160.53(11) . .
C3 C4 C5 C1 0.98(14) . .
C14 C4 C5 C1 179.59(12) . .
Fe C4 C5 C1 -62.00(9) . .
C3 C4 C5 Fe 62.99(8) . .
C14 C4 C5 Fe -118.41(13) . .
C2 C1 C5 C4 -0.05(14) . .
C6 C1 C5 C4 -179.58(11) . .
Fe C1 C5 C4 60.14(9) . .
C2 C1 C5 Fe -60.19(8) . .
C6 C1 C5 Fe 120.28(11) . .
N Fe C5 C4 130.72(8) . .
N Fe C5 C4 9.80(15) 3_666 .
C3 Fe C5 C4 -39.30(7) . .
C2 Fe C5 C4 -82.55(8) . .
C1 Fe C5 C4 -120.33(11) . .
N Fe C5 C1 -108.96(8) . .
N Fe C5 C1 130.13(11) 3_666 .
C3 Fe C5 C1 81.03(8) . .
C4 Fe C5 C1 120.33(11) . .
C2 Fe C5 C1 37.78(7) . .
C5 C1 C6 C9 123.29(13) . .
C2 C1 C6 C9 -56.10(19) . .
Fe C1 C6 C9 -149.10(10) . .
C5 C1 C6 C8 -112.44(14) . .
C2 C1 C6 C8 68.17(18) . .
Fe C1 C6 C8 -24.83(15) . .
C5 C1 C6 C7 6.09(17) . .
C2 C1 C6 C7 -173.30(13) . .
Fe C1 C6 C7 93.70(13) . .
C3 C2 C10 C13 146.63(12) . .
C1 C2 C10 C13 -42.8(2) . .
Fe C2 C10 C13 61.46(15) . .
C3 C2 C10 C12 -89.53(14) . .
C1 C2 C10 C12 81.01(17) . .
Fe C2 C10 C12 -174.70(9) . .
C3 C2 C10 C11 27.04(16) . .
C1 C2 C10 C11 -162.43(13) . .
Fe C2 C10 C11 -58.13(14) . .
C5 C4 C14 C17 3.60(18) . .
C3 C4 C14 C17 -178.05(12) . .
Fe C4 C14 C17 -90.68(12) . .
C5 C4 C14 C16 123.95(14) . .
C3 C4 C14 C16 -57.71(17) . .
Fe C4 C14 C16 29.66(15) . .
C5 C4 C14 C15 -116.92(14) . .
C3 C4 C14 C15 61.43(16) . .
Fe C4 C14 C15 148.80(9) . .
Fe N C18 O 109(17) . .
Fe N C18 O -50(17) 3_666 .
